data_4062503
_journal_name_full Organometallics
_journal_paper_doi 10.1021/om030554l
_journal_year 2004
_chemical_formula_moiety 'C42 H61 N4 Ti3 Tl1'
_chemical_formula_sum 'C42 H61 N4 Ti3 Tl'
_chemical_formula_weight 970.02
_space_group_IT_number 2
_space_group_name_Hall '-P 1'
_space_group_name_H-M_alt 'P -1'
_symmetry_cell_setting triclinic
_symmetry_Int_Tables_number 2
_symmetry_space_group_name_Hall '-P 1'
_symmetry_space_group_name_H-M 'P -1'
_cell_angle_alpha 96.030(10)
_cell_angle_beta 92.12(2)
_cell_angle_gamma 105.450(10)
_cell_formula_units_Z 2
_cell_length_a 11.225(4)
_cell_length_b 11.820(3)
_cell_length_c 17.235(5)
_cell_measurement_temperature 293(2)
_cell_measurement_wavelength 0.71073
_cell_volume 2186.9(11)
_diffrn_ambient_temperature 293(2)
_exptl_crystal_density_diffrn 1.473
_cod_database_code 4062503

loop_
_symmetry_equiv_pos_as_xyz
'x, y, z'
'-x, -y, -z'

loop_
_atom_site_label
_atom_site_type_symbol
_atom_site_fract_x
_atom_site_fract_y
_atom_site_fract_z
_atom_site_U_iso_or_equiv
_atom_site_adp_type
_atom_site_occupancy
_atom_site_symmetry_multiplicity
_atom_site_calc_flag
_atom_site_refinement_flags
_atom_site_disorder_assembly
_atom_site_disorder_group
C11 C 1.0005(6) 0.2190(7) 0.2470(5) 0.049(2) Uani 1 1 d . . .
C12 C 1.0211(6) 0.3417(7) 0.2431(5) 0.052(2) Uani 1 1 d . . .
C13 C 0.9942(6) 0.3571(7) 0.1631(5) 0.049(2) Uani 1 1 d . . .
C14 C 0.9562(6) 0.2416(7) 0.1196(5) 0.050(2) Uani 1 1 d . . .
C15 C 0.9610(6) 0.1594(7) 0.1715(5) 0.050(2) Uani 1 1 d . . .
C16 C 1.0213(8) 0.1613(8) 0.3196(5) 0.068(2) Uani 1 1 d . . .
H16A H 0.961 0.0861 0.3178 0.103 Uiso 1 1 calc R . .
H16B H 1.013 0.2114 0.3655 0.103 Uiso 1 1 calc R . .
H16C H 1.103 0.1502 0.3212 0.103 Uiso 1 1 calc R . .
C17 C 1.0674(7) 0.4403(8) 0.3080(5) 0.074(3) Uani 1 1 d . . .
H17A H 1.0254 0.4198 0.3542 0.112 Uiso 1 1 calc R . .
H17B H 1.0517 0.5112 0.293 0.112 Uiso 1 1 calc R . .
H17C H 1.1549 0.453 0.3185 0.112 Uiso 1 1 calc R . .
C18 C 1.0119(8) 0.4733(8) 0.1310(6) 0.080(3) Uani 1 1 d . . .
H18A H 1.0917 0.4952 0.11 0.12 Uiso 1 1 calc R . .
H18B H 1.0066 0.5329 0.1721 0.12 Uiso 1 1 calc R . .
H18C H 0.9485 0.4661 0.0904 0.12 Uiso 1 1 calc R . .
C19 C 0.9298(8) 0.2166(9) 0.0323(5) 0.079(3) Uani 1 1 d . . .
H19A H 1.0054 0.2176 0.0077 0.118 Uiso 1 1 calc R . .
H19B H 0.8955 0.276 0.0141 0.118 Uiso 1 1 calc R . .
H19C H 0.8717 0.1403 0.0195 0.118 Uiso 1 1 calc R . .
C20 C 0.9286(9) 0.0263(7) 0.1496(6) 0.084(3) Uani 1 1 d . . .
H20A H 0.9037 0.0075 0.0949 0.125 Uiso 1 1 calc R . .
H20B H 0.8618 -0.0114 0.1794 0.125 Uiso 1 1 calc R . .
H20C H 0.9997 -0.0013 0.1608 0.125 Uiso 1 1 calc R . .
C21 C 0.7031(6) 0.3381(6) 0.4593(4) 0.0418(18) Uani 1 1 d . . .
C22 C 0.5791(7) 0.2684(6) 0.4512(4) 0.0443(19) Uani 1 1 d . . .
C23 C 0.5033(6) 0.3349(6) 0.4212(4) 0.0438(18) Uani 1 1 d . . .
C24 C 0.5821(7) 0.4464(6) 0.4100(4) 0.0447(18) Uani 1 1 d . . .
C25 C 0.7058(7) 0.4487(6) 0.4335(4) 0.0463(19) Uani 1 1 d . . .
C26 C 0.8136(8) 0.3056(9) 0.4953(5) 0.073(3) Uani 1 1 d . . .
H26A H 0.819 0.3254 0.551 0.109 Uiso 1 1 calc R . .
H26B H 0.8882 0.3486 0.4744 0.109 Uiso 1 1 calc R . .
H26C H 0.8034 0.2223 0.4831 0.109 Uiso 1 1 calc R . .
C27 C 0.5344(9) 0.1452(7) 0.4742(5) 0.076(3) Uani 1 1 d . . .
H27A H 0.5993 0.1064 0.4691 0.114 Uiso 1 1 calc R . .
H27B H 0.4634 0.1013 0.4406 0.114 Uiso 1 1 calc R . .
H27C H 0.5122 0.1496 0.5274 0.114 Uiso 1 1 calc R . .
C28 C 0.3636(7) 0.2949(8) 0.4096(5) 0.071(3) Uani 1 1 d . . .
H28A H 0.3383 0.2166 0.3819 0.107 Uiso 1 1 calc R . .
H28B H 0.3352 0.3481 0.3798 0.107 Uiso 1 1 calc R . .
H28C H 0.3286 0.2946 0.4596 0.107 Uiso 1 1 calc R . .
C29 C 0.5406(10) 0.5460(8) 0.3805(5) 0.079(3) Uani 1 1 d . . .
H29A H 0.4856 0.5164 0.3346 0.118 Uiso 1 1 calc R . .
H29B H 0.6115 0.6055 0.3679 0.118 Uiso 1 1 calc R . .
H29C H 0.4983 0.5798 0.4203 0.118 Uiso 1 1 calc R . .
C30 C 0.8188(8) 0.5512(7) 0.4334(5) 0.077(3) Uani 1 1 d . . .
H30A H 0.8894 0.5221 0.4228 0.115 Uiso 1 1 calc R . .
H30B H 0.8329 0.598 0.4836 0.115 Uiso 1 1 calc R . .
H30C H 0.8063 0.5989 0.3937 0.115 Uiso 1 1 calc R . .
C31 C 0.5200(7) 0.4445(7) 0.1060(5) 0.051(2) Uani 1 1 d . . .
C32 C 0.4096(7) 0.3679(8) 0.1249(5) 0.056(2) Uani 1 1 d . . .
C33 C 0.3919(7) 0.2615(8) 0.0784(5) 0.060(2) Uani 1 1 d . . .
C34 C 0.4898(8) 0.2683(7) 0.0300(4) 0.056(2) Uani 1 1 d . . .
C35 C 0.5715(7) 0.3836(8) 0.0471(4) 0.052(2) Uani 1 1 d . . .
C36 C 0.5731(11) 0.5727(7) 0.1406(6) 0.096(4) Uani 1 1 d . . .
H36A H 0.6088 0.5758 0.1925 0.144 Uiso 1 1 calc R . .
H36B H 0.5081 0.6116 0.1426 0.144 Uiso 1 1 calc R . .
H36C H 0.6357 0.6117 0.1086 0.144 Uiso 1 1 calc R . .
C37 C 0.3216(9) 0.3993(11) 0.1812(6) 0.101(4) Uani 1 1 d . . .
H37A H 0.2558 0.4185 0.1529 0.151 Uiso 1 1 calc R . .
H37B H 0.365 0.4661 0.2175 0.151 Uiso 1 1 calc R . .
H37C H 0.2877 0.3332 0.2092 0.151 Uiso 1 1 calc R . .
C38 C 0.2794(10) 0.1540(11) 0.0786(7) 0.121(5) Uani 1 1 d . . .
H38A H 0.248 0.1537 0.1296 0.182 Uiso 1 1 calc R . .
H38B H 0.3039 0.0828 0.0654 0.182 Uiso 1 1 calc R . .
H38C H 0.2161 0.1581 0.0409 0.182 Uiso 1 1 calc R . .
C39 C 0.5038(13) 0.1731(10) -0.0313(6) 0.119(5) Uani 1 1 d . . .
H39A H 0.4782 0.0978 -0.0118 0.178 Uiso 1 1 calc R . .
H39B H 0.5889 0.1885 -0.0435 0.178 Uiso 1 1 calc R . .
H39C H 0.4532 0.1723 -0.0776 0.178 Uiso 1 1 calc R . .
C40 C 0.6876(9) 0.4342(11) 0.0077(6) 0.101(4) Uani 1 1 d . . .
H40A H 0.6674 0.4688 -0.0373 0.151 Uiso 1 1 calc R . .
H40B H 0.7254 0.3725 -0.0084 0.151 Uiso 1 1 calc R . .
H40C H 0.7441 0.4938 0.0435 0.151 Uiso 1 1 calc R . .
C41 C 0.2549(9) -0.0565(9) 0.2562(9) 0.091(4) Uani 1 1 d . . .
H41 H 0.2302 0.0126 0.2559 0.109 Uiso 1 1 calc R . .
C42 C 0.2968(10) -0.0961(12) 0.3209(6) 0.092(4) Uani 1 1 d . . .
H42 H 0.3054 -0.0593 0.372 0.111 Uiso 1 1 calc R . .
C43 C 0.3239(10) -0.2001(11) 0.2966(8) 0.096(3) Uani 1 1 d . . .
H43 H 0.3549 -0.2455 0.3288 0.115 Uiso 1 1 calc R . .
C44 C 0.2987(10) -0.2259(9) 0.2195(8) 0.086(3) Uani 1 1 d . . .
H44 H 0.3086 -0.2925 0.1896 0.103 Uiso 1 1 calc R . .
C45 C 0.2550(9) -0.1367(12) 0.1909(6) 0.088(3) Uani 1 1 d . . .
H45 H 0.2313 -0.132 0.1393 0.105 Uiso 1 1 calc R . .
C51 C -0.1221(12) -0.2026(10) 0.2978(11) 0.110(5) Uani 1 1 d . . .
C52 C -0.0423(14) -0.1782(12) 0.3629(15) 0.148(9) Uani 1 1 d . . .
H52 H 0.0328 -0.1972 0.3611 0.178 Uiso 1 1 calc R . .
C53 C -0.0737(19) -0.1256(13) 0.4306(14) 0.162(9) Uani 1 1 d . . .
H53 H -0.0185 -0.1093 0.4746 0.194 Uiso 1 1 calc R . .
C54 C -0.1846(18) -0.0955(12) 0.4364(10) 0.128(5) Uani 1 1 d . . .
H54 H -0.2055 -0.0613 0.4832 0.154 Uiso 1 1 calc R . .
C55 C -0.2619(12) -0.1186(11) 0.3700(10) 0.106(4) Uani 1 1 d . . .
H55 H -0.3357 -0.0969 0.3708 0.127 Uiso 1 1 calc R . .
C56 C -0.2325(10) -0.1722(9) 0.3036(8) 0.092(3) Uani 1 1 d . . .
H56 H -0.2884 -0.1896 0.2599 0.111 Uiso 1 1 calc R . .
C57 C -0.0918(13) -0.2632(11) 0.2273(10) 0.157(7) Uani 1 1 d . . .
H57A H -0.0035 -0.2444 0.2252 0.235 Uiso 1 1 calc R . .
H57B H -0.1271 -0.2385 0.1826 0.235 Uiso 1 1 calc R . .
H57C H -0.1248 -0.3469 0.2271 0.235 Uiso 1 1 calc R . .
N1 N 0.7158(5) 0.3734(4) 0.2339(3) 0.0361(13) Uani 1 1 d . . .
N2 N 0.6739(5) 0.1832(5) 0.1320(3) 0.0417(14) Uani 1 1 d . . .
H2 H 0.6625 0.1239 0.0964 0.05 Uiso 1 1 calc R . .
N3 N 0.7427(5) 0.1972(5) 0.3072(3) 0.0382(14) Uani 1 1 d . . .
H3 H 0.7552 0.1425 0.333 0.046 Uiso 1 1 calc R . .
N4 N 0.4957(5) 0.2358(5) 0.2521(3) 0.0358(13) Uani 1 1 d . . .
H4 H 0.4218 0.1946 0.2586 0.043 Uiso 1 1 calc R . .
Ti1 Ti 0.80570(10) 0.25656(11) 0.21230(7) 0.0370(3) Uani 1 1 d . . .
Ti2 Ti 0.64130(10) 0.30562(10) 0.32300(7) 0.0333(3) Uani 1 1 d . . .
Ti3 Ti 0.57786(11) 0.29287(11) 0.16172(7) 0.0370(3) Uani 1 1 d . . .
Tl1 Tl 0.50995(3) -0.00412(3) 0.23269(2) 0.06186(14) Uani 1 1 d . . .

loop_
_atom_site_aniso_label
_atom_site_aniso_U_11
_atom_site_aniso_U_22
_atom_site_aniso_U_33
_atom_site_aniso_U_23
_atom_site_aniso_U_13
_atom_site_aniso_U_12
C11 0.024(4) 0.063(5) 0.068(6) 0.018(4) 0.007(4) 0.020(4)
C12 0.024(4) 0.073(6) 0.059(6) 0.004(4) 0.009(4) 0.016(4)
C13 0.028(4) 0.056(5) 0.067(6) 0.011(4) 0.016(4) 0.015(3)
C14 0.028(4) 0.077(6) 0.049(5) 0.010(4) 0.016(4) 0.018(4)
C15 0.032(4) 0.056(5) 0.065(6) 0.000(4) 0.013(4) 0.018(4)
C16 0.047(5) 0.097(7) 0.071(6) 0.027(5) -0.002(5) 0.030(5)
C17 0.043(5) 0.092(7) 0.081(7) -0.013(5) 0.000(5) 0.015(5)
C18 0.064(6) 0.090(7) 0.100(8) 0.036(6) 0.038(6) 0.031(5)
C19 0.058(6) 0.131(9) 0.055(6) 0.002(6) 0.017(5) 0.040(6)
C20 0.069(6) 0.067(6) 0.112(9) -0.005(6) 0.016(6) 0.019(5)
C21 0.044(4) 0.055(5) 0.026(4) 0.000(3) 0.007(3) 0.015(4)
C22 0.052(5) 0.049(4) 0.028(4) 0.006(3) 0.010(4) 0.004(4)
C23 0.041(4) 0.059(5) 0.030(4) -0.003(3) 0.011(3) 0.013(4)
C24 0.052(5) 0.050(5) 0.035(4) 0.002(3) 0.007(4) 0.020(4)
C25 0.049(5) 0.051(5) 0.033(4) -0.004(3) 0.005(4) 0.008(4)
C26 0.065(6) 0.110(7) 0.048(5) 0.004(5) -0.008(5) 0.035(5)
C27 0.092(7) 0.065(6) 0.067(7) 0.030(5) 0.014(5) 0.005(5)
C28 0.050(5) 0.108(7) 0.053(6) -0.004(5) 0.017(4) 0.018(5)
C29 0.116(8) 0.076(6) 0.059(6) -0.003(5) 0.005(6) 0.055(6)
C30 0.071(6) 0.069(6) 0.070(6) -0.007(5) 0.018(5) -0.014(5)
C31 0.044(5) 0.061(5) 0.051(5) 0.021(4) -0.005(4) 0.017(4)
C32 0.047(5) 0.090(6) 0.044(5) 0.025(5) 0.007(4) 0.035(5)
C33 0.045(5) 0.078(6) 0.051(5) 0.021(5) -0.012(4) 0.002(4)
C34 0.074(6) 0.071(6) 0.031(5) 0.003(4) -0.018(4) 0.035(5)
C35 0.032(4) 0.090(6) 0.042(5) 0.032(4) 0.010(4) 0.024(4)
C36 0.136(10) 0.056(6) 0.090(8) 0.000(5) -0.056(7) 0.030(6)
C37 0.085(7) 0.184(12) 0.073(7) 0.047(7) 0.031(6) 0.090(8)
C38 0.076(8) 0.137(10) 0.125(10) 0.059(8) -0.047(7) -0.024(7)
C39 0.202(14) 0.121(9) 0.057(7) -0.015(6) -0.031(8) 0.101(10)
C40 0.061(6) 0.180(11) 0.089(8) 0.084(8) 0.026(6) 0.051(7)
C41 0.052(6) 0.083(7) 0.136(11) 0.017(8) 0.039(7) 0.010(5)
C42 0.070(7) 0.127(10) 0.052(7) 0.000(7) 0.019(6) -0.020(7)
C43 0.091(8) 0.098(9) 0.099(10) 0.032(7) 0.020(7) 0.018(7)
C44 0.094(8) 0.060(6) 0.087(9) -0.005(6) 0.025(7) -0.006(6)
C45 0.054(6) 0.130(10) 0.057(7) 0.003(7) -0.005(5) -0.008(6)
C51 0.060(7) 0.054(7) 0.213(17) 0.033(8) 0.020(10) 0.004(6)
C52 0.065(9) 0.058(9) 0.32(3) 0.060(12) 0.008(15) 0.002(7)
C53 0.128(16) 0.073(10) 0.27(3) 0.068(13) -0.065(17) -0.012(10)
C54 0.138(13) 0.109(11) 0.126(13) 0.052(9) 0.012(12) -0.004(10)
C55 0.089(9) 0.103(9) 0.136(12) 0.049(9) 0.031(10) 0.030(7)
C56 0.076(8) 0.073(7) 0.131(11) 0.039(7) 0.020(7) 0.016(6)
C57 0.124(12) 0.079(8) 0.26(2) -0.001(11) 0.075(13) 0.022(8)
N1 0.028(3) 0.040(3) 0.043(4) 0.010(3) 0.008(3) 0.011(2)
N2 0.038(3) 0.048(3) 0.039(4) -0.004(3) 0.008(3) 0.013(3)
N3 0.031(3) 0.043(3) 0.042(4) 0.011(3) -0.001(3) 0.010(3)
N4 0.028(3) 0.047(3) 0.032(3) 0.006(3) 0.005(3) 0.009(3)
Ti1 0.0259(6) 0.0494(7) 0.0376(8) 0.0063(6) 0.0063(6) 0.0127(6)
Ti2 0.0304(7) 0.0418(7) 0.0280(7) 0.0034(5) 0.0049(5) 0.0104(5)
Ti3 0.0302(7) 0.0535(8) 0.0312(7) 0.0079(6) 0.0040(6) 0.0165(6)
Tl1 0.0572(2) 0.0558(2) 0.0697(3) -0.00079(16) 0.00769(17) 0.01310(15)

loop_
_geom_bond_atom_site_label_1
_geom_bond_atom_site_label_2
_geom_bond_distance
_geom_bond_site_symmetry_2
_geom_bond_publ_flag
C11 C15 1.409(11) . ?
C11 C12 1.416(11) . ?
C11 C16 1.526(11) . ?
C11 Ti1 2.411(7) . ?
C12 C13 1.442(11) . ?
C12 C17 1.496(11) . ?
C12 Ti1 2.375(7) . ?
C13 C14 1.435(10) . ?
C13 C18 1.501(11) . ?
C13 Ti1 2.369(7) . ?
C14 C15 1.398(11) . ?
C14 C19 1.504(11) . ?
C14 Ti1 2.396(7) . ?
C15 C20 1.520(11) . ?
C15 Ti1 2.417(7) . ?
C21 C22 1.409(10) . ?
C21 C25 1.417(10) . ?
C21 C26 1.523(11) . ?
C21 Ti2 2.386(7) . ?
C22 C23 1.421(10) . ?
C22 C27 1.508(10) . ?
C22 Ti2 2.391(7) . ?
C23 C24 1.414(10) . ?
C23 C28 1.512(10) . ?
C23 Ti2 2.395(7) . ?
C24 C25 1.425(10) . ?
C24 C29 1.504(11) . ?
C24 Ti2 2.365(7) . ?
C25 C30 1.503(10) . ?
C25 Ti2 2.363(7) . ?
C31 C32 1.398(11) . ?
C31 C35 1.412(11) . ?
C31 C36 1.520(11) . ?
C31 Ti3 2.343(7) . ?
C32 C33 1.380(11) . ?
C32 C37 1.498(11) . ?
C32 Ti3 2.383(7) . ?
C33 C34 1.395(12) . ?
C33 C38 1.535(12) . ?
C33 Ti3 2.411(8) . ?
C34 C35 1.419(11) . ?
C34 C39 1.504(12) . ?
C34 Ti3 2.400(7) . ?
C35 C40 1.501(11) . ?
C35 Ti3 2.351(7) . ?
C41 C42 1.369(15) . ?
C41 C45 1.395(14) . ?
C41 Tl1 2.818(9) . ?
C42 C43 1.370(15) . ?
C42 Tl1 2.907(9) . ?
C43 C44 1.334(14) . ?
C44 C45 1.401(15) . ?
C45 Tl1 2.896(9) . ?
C51 C52 1.37(2) . ?
C51 C56 1.382(15) . ?
C51 C57 1.443(18) . ?
C52 C53 1.37(3) . ?
C53 C54 1.39(2) . ?
C54 C55 1.369(18) . ?
C55 C56 1.345(16) . ?
N1 Ti3 1.917(5) . ?
N1 Ti2 1.922(5) . ?
N1 Ti1 1.930(5) . ?
N2 Ti3 1.937(5) . ?
N2 Ti1 1.941(6) . ?
N3 Ti1 1.932(6) . ?
N3 Ti2 1.934(5) . ?
N4 Ti3 1.931(5) . ?
N4 Ti2 1.941(5) . ?
Ti1 Ti2 2.8248(18) . ?
Ti1 Ti3 2.8255(19) . ?
Ti2 Ti3 2.8221(19) . ?
